data_4105074
loop_
_publ_author_name
'Xiaofang Li'
'Masayoshi Nishiura'
'Lihong Hu'
'Kyouichi Mori'
'Zhaomin Hou'

_publ_section_title
;
 Alternating and Random Copolymerization of Isoprene and Ethylene
 Catalyzed by Cationic Half-Sandwich Scandium Alkyls
;
_journal_name_full 'Journal of the American Chemical Society'
_journal_page_first 13870
_journal_page_last 13882
_journal_paper_doi 10.1021/ja9056213
_journal_volume 131
_journal_year 2009
_chemical_formula_sum 'C18 H37 O Sc Si2'
_chemical_formula_weight 370.62
_chemical_name_common (MeC5H4)Sc(CH2SiMe3)2(thf)
_chemical_name_systematic
; 
 ? 
;
_space_group_IT_number 14
_symmetry_cell_setting monoclinic
_symmetry_space_group_name_Hall '-P 2yn'
_symmetry_space_group_name_H-M 'P 1 21/n 1'
_atom_sites_solution_hydrogens geom
_atom_sites_solution_primary direct
_atom_sites_solution_secondary difmap
_audit_creation_method SHELXL-97
_cell_angle_alpha 90.00
_cell_angle_beta 94.6570(10)
_cell_angle_gamma 90.00
_cell_formula_units_Z 4
_cell_length_a 9.6699(8)
_cell_length_b 10.8800(9)
_cell_length_c 21.3864(17)
_cell_measurement_temperature 173(2)
_cell_volume 2242.6(3)
_computing_cell_refinement 'Bruker SMART'
_computing_data_collection 'Bruker SMART'
_computing_data_reduction 'Bruker SMART'
_computing_molecular_graphics 'ORTEP-III (Farrugia, 1997)'
_computing_publication_material 'Bruker SHELXTL'
_computing_structure_refinement 'SHELXL-97 (Sheldrick, 1997)'
_computing_structure_solution 'SHELXS-97 (Sheldrick, 1990)'
_diffrn_ambient_temperature 173(2)
_diffrn_measured_fraction_theta_full 0.985
_diffrn_measured_fraction_theta_max 0.985
_diffrn_measurement_device_type 'CCD area detector'
_diffrn_measurement_method 'phi and omega scans'
_diffrn_radiation_monochromator graphite
_diffrn_radiation_source 'fine-focus sealed tube'
_diffrn_radiation_type MoK\a
_diffrn_radiation_wavelength 0.71073
_diffrn_reflns_av_R_equivalents 0.0216
_diffrn_reflns_av_sigmaI/netI 0.0345
_diffrn_reflns_limit_h_max 12
_diffrn_reflns_limit_h_min -10
_diffrn_reflns_limit_k_max 14
_diffrn_reflns_limit_k_min -10
_diffrn_reflns_limit_l_max 27
_diffrn_reflns_limit_l_min -22
_diffrn_reflns_number 13680
_diffrn_reflns_theta_full 27.55
_diffrn_reflns_theta_max 27.55
_diffrn_reflns_theta_min 1.91
_exptl_absorpt_coefficient_mu 0.436
_exptl_absorpt_correction_T_max 0.9281
_exptl_absorpt_correction_T_min 0.7819
_exptl_absorpt_correction_type multi-scan
_exptl_absorpt_process_details 'Bruker SADABS'
_exptl_crystal_colour colorless
_exptl_crystal_density_diffrn 1.098
_exptl_crystal_description plate
_exptl_crystal_F_000 808
_exptl_crystal_size_max 0.3
_exptl_crystal_size_mid 0.2
_exptl_crystal_size_min 0.2
_refine_diff_density_max 0.606
_refine_diff_density_min -0.366
_refine_diff_density_rms 0.052
_refine_ls_extinction_method none
_refine_ls_goodness_of_fit_ref 1.003
_refine_ls_hydrogen_treatment none
_refine_ls_matrix_type full
_refine_ls_number_parameters 206
_refine_ls_number_reflns 5096
_refine_ls_number_restraints 0
_refine_ls_restrained_S_all 1.003
_refine_ls_R_factor_all 0.0488
_refine_ls_R_factor_gt 0.0375
_refine_ls_shift/su_max 0.003
_refine_ls_shift/su_mean 0.000
_refine_ls_structure_factor_coef Fsqd
_refine_ls_weighting_details 'calc w=1/[\s^2^(Fo^2^)+(0.0580P)^2^+0.0000P] where P=(Fo^2^+2Fc^2^)/3'
_refine_ls_weighting_scheme calc
_refine_ls_wR_factor_gt 0.0970
_refine_ls_wR_factor_ref 0.1012
_reflns_number_gt 4023
_reflns_number_total 5096
_reflns_threshold_expression >2sigma(I)
_cod_data_source_file ja9056213_si_001_2.cif
_cod_data_source_block 2
_cod_database_code 4105074

loop_
_symmetry_equiv_pos_as_xyz
'x, y, z'
'-x+1/2, y+1/2, -z+1/2'
'-x, -y, -z'
'x-1/2, -y-1/2, z-1/2'

loop_
_atom_site_label
_atom_site_type_symbol
_atom_site_fract_x
_atom_site_fract_y
_atom_site_fract_z
_atom_site_U_iso_or_equiv
_atom_site_adp_type
_atom_site_occupancy
_atom_site_symmetry_multiplicity
_atom_site_calc_flag
_atom_site_refinement_flags
Sc1 Sc 0.43841(3) 0.16962(3) 0.141023(14) 0.02578(10) Uani 1 1 d .
Si1 Si 0.28968(5) 0.34257(4) 0.00359(2) 0.03121(13) Uani 1 1 d .
Si2 Si 0.81429(5) 0.14427(5) 0.16226(2) 0.03247(13) Uani 1 1 d .
O1 O 0.32470(11) 0.00554(10) 0.11651(5) 0.0313(3) Uani 1 1 d .
C1 C 0.43089(18) 0.26035(16) 0.04866(8) 0.0331(4) Uani 1 1 d .
H1A H 0.5070 0.3187 0.0524 0.040 Uiso 1 1 calc R
H1B H 0.4587 0.1970 0.0203 0.040 Uiso 1 1 calc R
C2 C 0.2509(2) 0.49110(19) 0.04131(10) 0.0548(6) Uani 1 1 d .
H2A H 0.2174 0.4757 0.0816 0.082 Uiso 1 1 calc R
H2B H 0.1814 0.5345 0.0154 0.082 Uiso 1 1 calc R
H2C H 0.3338 0.5398 0.0464 0.082 Uiso 1 1 calc R
C3 C 0.1246(2) 0.2532(2) -0.00404(12) 0.0577(6) Uani 1 1 d .
H3A H 0.1364 0.1815 -0.0292 0.087 Uiso 1 1 calc R
H3B H 0.0518 0.3034 -0.0237 0.087 Uiso 1 1 calc R
H3C H 0.1006 0.2287 0.0368 0.087 Uiso 1 1 calc R
C4 C 0.3308(3) 0.3788(2) -0.07812(10) 0.0603(6) Uani 1 1 d .
H4A H 0.4126 0.4291 -0.0769 0.091 Uiso 1 1 calc R
H4B H 0.2544 0.4221 -0.0994 0.091 Uiso 1 1 calc R
H4C H 0.3468 0.3038 -0.1001 0.091 Uiso 1 1 calc R
C5 C 0.64154(17) 0.07448(17) 0.14879(8) 0.0355(4) Uani 1 1 d .
H5A H 0.6359 0.0147 0.1822 0.043 Uiso 1 1 calc R
H5B H 0.6440 0.0274 0.1104 0.043 Uiso 1 1 calc R
C6 C 0.95096(18) 0.0508(2) 0.12685(9) 0.0444(5) Uani 1 1 d .
H6A H 0.9558 -0.0292 0.1458 0.067 Uiso 1 1 calc R
H6B H 1.0391 0.0911 0.1341 0.067 Uiso 1 1 calc R
H6C H 0.9279 0.0427 0.0825 0.067 Uiso 1 1 calc R
C7 C 0.8685(2) 0.1599(2) 0.24758(9) 0.0548(6) Uani 1 1 d .
H7A H 0.8069 0.2155 0.2664 0.082 Uiso 1 1 calc R
H7B H 0.9614 0.1914 0.2528 0.082 Uiso 1 1 calc R
H7C H 0.8651 0.0809 0.2674 0.082 Uiso 1 1 calc R
C8 C 0.8187(2) 0.30109(19) 0.12733(10) 0.0474(5) Uani 1 1 d .
H8A H 0.7955 0.2961 0.0829 0.071 Uiso 1 1 calc R
H8B H 0.9100 0.3352 0.1352 0.071 Uiso 1 1 calc R
H8C H 0.7528 0.3528 0.1459 0.071 Uiso 1 1 calc R
C9 C 0.42249(19) 0.19192(18) 0.25729(8) 0.0362(4) Uani 1 1 d .
C10 C 0.48540(19) 0.29905(17) 0.23650(8) 0.0379(4) Uani 1 1 d .
H10 H 0.5761 0.3238 0.2477 0.046 Uiso 1 1 calc R
C11 C 0.3889(2) 0.36275(18) 0.19599(9) 0.0400(4) Uani 1 1 d .
H11 H 0.4040 0.4369 0.1760 0.048 Uiso 1 1 calc R
C12 C 0.26586(19) 0.29447(18) 0.19118(8) 0.0389(4) Uani 1 1 d .
H12 H 0.1846 0.3149 0.1672 0.047 Uiso 1 1 calc R
C13 C 0.28658(18) 0.18997(18) 0.22889(8) 0.0366(4) Uani 1 1 d .
H13 H 0.2210 0.1292 0.2342 0.044 Uiso 1 1 calc R
C14 C 0.4857(2) 0.0994(2) 0.30294(9) 0.0534(6) Uani 1 1 d .
H14A H 0.4784 0.1282 0.3450 0.080 Uiso 1 1 calc R
H14B H 0.5817 0.0881 0.2960 0.080 Uiso 1 1 calc R
H14C H 0.4376 0.0225 0.2971 0.080 Uiso 1 1 calc R
C15 C 0.3010(3) -0.04021(19) 0.05297(9) 0.0539(6) Uani 1 1 d .
H15A H 0.3855 -0.0350 0.0316 0.065 Uiso 1 1 calc R
H15B H 0.2296 0.0079 0.0297 0.065 Uiso 1 1 calc R
C16 C 0.2568(3) -0.1682(2) 0.05740(11) 0.0560(6) Uani 1 1 d .
H16A H 0.2943 -0.2178 0.0251 0.067 Uiso 1 1 calc R
H16B H 0.1564 -0.1745 0.0532 0.067 Uiso 1 1 calc R
C17 C 0.3135(3) -0.2083(2) 0.12087(11) 0.0788(9) Uani 1 1 d .
H17A H 0.2553 -0.2714 0.1371 0.095 Uiso 1 1 calc R
H17B H 0.4067 -0.2406 0.1195 0.095 Uiso 1 1 calc R
C18 C 0.3143(2) -0.09755(17) 0.16002(8) 0.0404(4) Uani 1 1 d .
H18A H 0.2297 -0.0920 0.1813 0.048 Uiso 1 1 calc R
H18B H 0.3930 -0.0983 0.1912 0.048 Uiso 1 1 calc R

loop_
_atom_site_aniso_label
_atom_site_aniso_U_11
_atom_site_aniso_U_22
_atom_site_aniso_U_33
_atom_site_aniso_U_23
_atom_site_aniso_U_13
_atom_site_aniso_U_12
Sc1 0.02439(17) 0.02680(17) 0.02591(17) -0.00193(12) 0.00058(12) 0.00083(12)
Si1 0.0323(3) 0.0296(3) 0.0311(3) 0.00178(19) -0.00072(19) 0.00039(19)
Si2 0.0265(2) 0.0391(3) 0.0313(3) 0.0006(2) -0.00096(19) 0.00321(19)
O1 0.0366(7) 0.0291(6) 0.0280(6) -0.0006(5) 0.0015(5) -0.0040(5)
C1 0.0332(9) 0.0323(10) 0.0339(9) 0.0008(7) 0.0028(7) 0.0017(7)
C2 0.0685(14) 0.0390(12) 0.0552(13) -0.0017(10) -0.0052(11) 0.0159(10)
C3 0.0416(12) 0.0504(13) 0.0786(16) 0.0109(12) -0.0106(11) -0.0060(10)
C4 0.0634(15) 0.0773(17) 0.0402(12) 0.0177(11) 0.0032(10) 0.0152(12)
C5 0.0299(9) 0.0353(10) 0.0411(10) 0.0003(8) 0.0021(7) 0.0024(7)
C6 0.0329(10) 0.0517(13) 0.0489(12) 0.0008(9) 0.0041(8) 0.0043(8)
C7 0.0414(12) 0.0861(18) 0.0359(11) -0.0024(11) -0.0038(9) 0.0092(11)
C8 0.0437(12) 0.0420(12) 0.0554(13) 0.0017(9) -0.0023(10) -0.0047(9)
C9 0.0376(10) 0.0458(11) 0.0253(9) -0.0047(8) 0.0032(7) 0.0020(8)
C10 0.0369(10) 0.0421(11) 0.0344(10) -0.0126(8) 0.0006(8) -0.0035(8)
C11 0.0499(11) 0.0321(10) 0.0380(10) -0.0097(8) 0.0040(8) 0.0037(8)
C12 0.0351(10) 0.0451(11) 0.0360(10) -0.0131(8) -0.0001(8) 0.0101(8)
C13 0.0309(9) 0.0466(11) 0.0331(9) -0.0102(8) 0.0078(7) -0.0021(8)
C14 0.0553(13) 0.0678(16) 0.0368(11) 0.0058(10) 0.0020(9) 0.0026(11)
C15 0.0931(17) 0.0366(12) 0.0307(10) -0.0069(8) -0.0024(10) -0.0032(11)
C16 0.0677(15) 0.0457(13) 0.0538(13) -0.0122(10) 0.0007(11) -0.0165(11)
C17 0.150(3) 0.0320(13) 0.0568(15) 0.0021(11) 0.0245(16) -0.0062(14)
C18 0.0496(12) 0.0357(11) 0.0359(10) 0.0057(8) 0.0050(8) -0.0066(8)

loop_
_atom_type_symbol
_atom_type_description
_atom_type_scat_dispersion_real
_atom_type_scat_dispersion_imag
_atom_type_scat_source
C C 0.0033 0.0016 'International Tables Vol C Tables 4.2.6.8 and 6.1.1.4'
H H 0.0000 0.0000 'International Tables Vol C Tables 4.2.6.8 and 6.1.1.4'
O O 0.0106 0.0060 'International Tables Vol C Tables 4.2.6.8 and 6.1.1.4'
Si Si 0.0817 0.0704 'International Tables Vol C Tables 4.2.6.8 and 6.1.1.4'
Sc Sc 0.2519 0.3716 'International Tables Vol C Tables 4.2.6.8 and 6.1.1.4'

loop_
_geom_angle_atom_site_label_1
_geom_angle_atom_site_label_2
_geom_angle_atom_site_label_3
_geom_angle
O1 Sc1 C1 100.09(6)
O1 Sc1 C5 93.64(6)
C1 Sc1 C5 103.95(7)
O1 Sc1 C12 102.36(6)
C1 Sc1 C12 99.73(6)
C5 Sc1 C12 148.53(6)
O1 Sc1 C11 135.22(6)
C1 Sc1 C11 92.97(7)
C5 Sc1 C11 124.49(7)
C12 Sc1 C11 32.93(6)
O1 Sc1 C13 86.35(5)
C1 Sc1 C13 131.21(6)
C5 Sc1 C13 124.02(6)
C12 Sc1 C13 32.83(6)
C11 Sc1 C13 54.29(6)
O1 Sc1 C10 136.75(5)
C1 Sc1 C10 118.16(7)
C5 Sc1 C10 95.80(6)
C12 Sc1 C10 54.30(6)
C11 Sc1 C10 32.84(6)
C13 Sc1 C10 53.84(6)
O1 Sc1 C9 104.55(5)
C1 Sc1 C9 147.40(6)
C5 Sc1 C9 95.51(6)
C12 Sc1 C9 54.45(6)
C11 Sc1 C9 54.45(6)
C13 Sc1 C9 32.56(6)
C10 Sc1 C9 32.56(6)
C1 Si1 C2 111.29(9)
C1 Si1 C3 112.71(9)
C2 Si1 C3 106.87(11)
C1 Si1 C4 112.82(9)
C2 Si1 C4 106.80(11)
C3 Si1 C4 105.93(12)
C5 Si2 C8 111.44(9)
C5 Si2 C7 111.78(9)
C8 Si2 C7 107.14(11)
C5 Si2 C6 111.99(9)
C8 Si2 C6 107.14(10)
C7 Si2 C6 107.06(9)
C15 O1 C18 108.59(13)
C15 O1 Sc1 123.78(11)
C18 O1 Sc1 122.89(10)
Si1 C1 Sc1 131.05(9)
Si2 C5 Sc1 127.48(10)
C13 C9 C10 106.88(17)
C13 C9 C14 126.20(18)
C10 C9 C14 126.89(18)
C13 C9 Sc1 72.59(10)
C10 C9 Sc1 72.78(10)
C14 C9 Sc1 121.66(13)
C9 C10 C11 108.78(17)
C9 C10 Sc1 74.66(10)
C11 C10 Sc1 72.87(10)
C12 C11 C10 107.57(18)
C12 C11 Sc1 73.16(10)
C10 C11 Sc1 74.29(10)
C13 C12 C11 107.94(17)
C13 C12 Sc1 74.49(10)
C11 C12 Sc1 73.91(10)
C12 C13 C9 108.83(17)
C12 C13 Sc1 72.69(10)
C9 C13 Sc1 74.85(10)
O1 C15 C16 106.96(16)
C15 C16 C17 104.49(18)
C18 C17 C16 105.36(19)
O1 C18 C17 105.28(16)

loop_
_geom_bond_atom_site_label_1
_geom_bond_atom_site_label_2
_geom_bond_distance
Sc1 O1 2.1394(12)
Sc1 C1 2.2041(17)
Sc1 C5 2.2146(17)
Sc1 C12 2.4638(17)
Sc1 C11 2.4734(18)
Sc1 C13 2.4867(17)
Sc1 C10 2.4915(17)
Sc1 C9 2.5154(17)
Si1 C1 1.8386(17)
Si1 C2 1.858(2)
Si1 C3 1.865(2)
Si1 C4 1.866(2)
Si2 C5 1.8363(17)
Si2 C8 1.864(2)
Si2 C7 1.865(2)
Si2 C6 1.8752(19)
O1 C15 1.448(2)
O1 C18 1.466(2)
C9 C13 1.402(2)
C9 C10 1.404(3)
C9 C14 1.498(3)
C10 C11 1.404(3)
C11 C12 1.399(3)
C12 C13 1.399(3)
C15 C16 1.462(3)
C16 C17 1.487(3)
C17 C18 1.467(3)
